data_7214602
loop_
_publ_author_name
'Shida, Toshihide'
'Mutai, Toshiki'
'Araki, Koji'

_publ_section_title
;
 Sterically induced polymorphism: ON--OFF control of excited-state
 intramolecular proton transfer (ESIPT) luminescence of
 1-methyl-2-(2&#x2032;-hydroxyphenyl)benzimidazole
;
_journal_issue 47
_journal_name_full CrystEngComm
_journal_page_first 10179
_journal_paper_doi 10.1039/c3ce41742e
_journal_volume 15
_journal_year 2013
_chemical_formula_moiety 'C14 H12 N2 O'
_chemical_formula_sum 'C14 H12 N2 O'
_chemical_formula_weight 224.26
_chemical_name_systematic
;
?
;
_space_group_IT_number 14
_symmetry_cell_setting monoclinic
_symmetry_space_group_name_Hall '-P 2ybc'
_symmetry_space_group_name_H-M 'P 1 21/c 1'
_atom_sites_solution_hydrogens geom
_atom_sites_solution_primary direct
_atom_sites_solution_secondary difmap
_audit_creation_method SHELXL-97
_cell_angle_alpha 90.00
_cell_angle_beta 114.615(2)
_cell_angle_gamma 90.00
_cell_formula_units_Z 4
_cell_length_a 7.516(1)
_cell_length_b 15.318(1)
_cell_length_c 11.199(1)
_cell_measurement_reflns_used 10352
_cell_measurement_temperature 298(2)
_cell_measurement_theta_max 73.20
_cell_measurement_theta_min 5.22
_cell_volume 1172.2(2)
_computing_cell_refinement Scalepack
_computing_data_collection 'MacScience Xpress'
_computing_data_reduction 'Denzo and Scalepack'
_computing_molecular_graphics maXus
_computing_structure_refinement 'SHELXL-97 (Sheldrick, 1997)'
_computing_structure_solution 'SHELXS-97 (Sheldrick, 1990)'
_diffrn_ambient_temperature 298(2)
_diffrn_measured_fraction_theta_full 0.999
_diffrn_measured_fraction_theta_max 0.981
_diffrn_measurement_device_type 'MacScience DIPLabo'
_diffrn_measurement_method IP
_diffrn_radiation_monochromator graphite
_diffrn_radiation_source 'fine-focus sealed tube'
_diffrn_radiation_type CuK\a
_diffrn_radiation_wavelength 1.54184
_diffrn_reflns_av_R_equivalents 0.066
_diffrn_reflns_av_sigmaI/netI 0.0276
_diffrn_reflns_limit_h_max 9
_diffrn_reflns_limit_h_min -9
_diffrn_reflns_limit_k_max 16
_diffrn_reflns_limit_k_min -18
_diffrn_reflns_limit_l_max 13
_diffrn_reflns_limit_l_min -13
_diffrn_reflns_number 10352
_diffrn_reflns_theta_full 67.50
_diffrn_reflns_theta_max 73.20
_diffrn_reflns_theta_min 5.22
_diffrn_standards_decay_% NONE
_diffrn_standards_interval_count NONE
_diffrn_standards_interval_time NONE
_diffrn_standards_number NONE
_exptl_absorpt_coefficient_mu 0.654
_exptl_absorpt_correction_T_max 0.9108
_exptl_absorpt_correction_T_min 0.8396
_exptl_absorpt_correction_type integration
_exptl_absorpt_process_details 'abscor (MacScience Co. Ltd., 2000)'
_exptl_crystal_colour colorless
_exptl_crystal_density_diffrn 1.271
_exptl_crystal_density_method 'not measured'
_exptl_crystal_description prism
_exptl_crystal_F_000 472
_exptl_crystal_size_max 0.53
_exptl_crystal_size_mid 0.15
_exptl_crystal_size_min 0.13
_refine_diff_density_max 0.214
_refine_diff_density_min -0.384
_refine_diff_density_rms 0.081
_refine_ls_extinction_method none
_refine_ls_goodness_of_fit_ref 1.093
_refine_ls_hydrogen_treatment constr
_refine_ls_matrix_type full
_refine_ls_number_parameters 156
_refine_ls_number_reflns 2305
_refine_ls_number_restraints 0
_refine_ls_restrained_S_all 1.093
_refine_ls_R_factor_all 0.0661
_refine_ls_R_factor_gt 0.0607
_refine_ls_shift/su_max 0.000
_refine_ls_shift/su_mean 0.000
_refine_ls_structure_factor_coef Fsqd
_refine_ls_weighting_details 'calc w=1/[\s^2^(Fo^2^)+(0.0780P)^2^+0.3870P] where P=(Fo^2^+2Fc^2^)/3'
_refine_ls_weighting_scheme calc
_refine_ls_wR_factor_gt 0.1520
_refine_ls_wR_factor_ref 0.1581
_reflns_number_gt 2102
_reflns_number_total 2305
_reflns_threshold_expression >2sigma(I)
_cod_data_source_file c3ce41742e.txt
_cod_data_source_block MeHBINL
_cod_original_sg_symbol_H-M P21/c
_cod_database_code 7214602

loop_
_symmetry_equiv_pos_as_xyz
'x, y, z'
'-x, y+1/2, -z+1/2'
'-x, -y, -z'
'x, -y-1/2, z-1/2'

loop_
_atom_site_label
_atom_site_type_symbol
_atom_site_fract_x
_atom_site_fract_y
_atom_site_fract_z
_atom_site_U_iso_or_equiv
_atom_site_adp_type
_atom_site_occupancy
_atom_site_symmetry_multiplicity
_atom_site_calc_flag
_atom_site_refinement_flags
O1 O 0.2095(2) 0.77082(9) 0.59741(14) 0.0545(4) Uani 1 1 d .
H1 H 0.2175 0.7967 0.6636 0.082 Uiso 1 1 calc R
C1 C 0.3571(3) 0.79605(12) 0.56664(17) 0.0443(4) Uani 1 1 d .
C2 C 0.4590(3) 0.87362(13) 0.6126(2) 0.0562(5) Uani 1 1 d .
H2 H 0.4286 0.9092 0.6688 0.067 Uiso 1 1 calc R
C3 C 0.6050(3) 0.89800(15) 0.5750(2) 0.0646(6) Uani 1 1 d .
H3 H 0.6740 0.9494 0.6075 0.078 Uiso 1 1 calc R
C4 C 0.6496(3) 0.84713(16) 0.4900(2) 0.0649(6) Uani 1 1 d .
H4 H 0.7469 0.8644 0.4642 0.078 Uiso 1 1 calc R
C5 C 0.5490(3) 0.77046(14) 0.4436(2) 0.0535(5) Uani 1 1 d .
H5 H 0.5783 0.7363 0.3855 0.064 Uiso 1 1 calc R
C6 C 0.4041(3) 0.74318(11) 0.48209(16) 0.0420(4) Uani 1 1 d .
C7 C 0.3055(3) 0.65938(11) 0.43251(16) 0.0408(4) Uani 1 1 d .
N1 N 0.3045(2) 0.59214(9) 0.51204(14) 0.0434(4) Uani 1 1 d .
C8 C 0.4000(3) 0.58880(14) 0.65439(18) 0.0547(5) Uani 1 1 d .
H6 H 0.3036 0.5945 0.6894 0.082 Uiso 1 1 calc R
H7 H 0.4926 0.6357 0.6864 0.082 Uiso 1 1 calc R
H8 H 0.4668 0.5340 0.6816 0.082 Uiso 1 1 calc R
C9 C 0.2139(3) 0.52234(11) 0.43132(18) 0.0447(4) Uani 1 1 d .
C10 C 0.1773(3) 0.43734(13) 0.4587(2) 0.0594(5) Uani 1 1 d .
H9 H 0.2112 0.4181 0.5442 0.071 Uiso 1 1 calc R
C11 C 0.0877(3) 0.38304(15) 0.3514(3) 0.0701(7) Uani 1 1 d .
H10 H 0.0619 0.3255 0.3653 0.084 Uiso 1 1 calc R
C12 C 0.0353(3) 0.41189(16) 0.2241(3) 0.0692(6) Uani 1 1 d .
H11 H -0.0255 0.3733 0.1548 0.083 Uiso 1 1 calc R
C13 C 0.0709(3) 0.49610(15) 0.1975(2) 0.0596(5) Uani 1 1 d .
H12 H 0.0350 0.5150 0.1116 0.072 Uiso 1 1 calc R
C14 C 0.1627(3) 0.55203(12) 0.30367(18) 0.0456(4) Uani 1 1 d .
N2 N 0.2208(2) 0.63821(10) 0.30660(14) 0.0459(4) Uani 1 1 d .

loop_
_atom_site_aniso_label
_atom_site_aniso_U_11
_atom_site_aniso_U_22
_atom_site_aniso_U_33
_atom_site_aniso_U_23
_atom_site_aniso_U_13
_atom_site_aniso_U_12
O1 0.0640(8) 0.0546(8) 0.0580(8) -0.0166(6) 0.0382(7) -0.0147(6)
C1 0.0500(9) 0.0450(9) 0.0400(9) -0.0003(7) 0.0209(8) -0.0038(7)
C2 0.0670(12) 0.0492(10) 0.0577(12) -0.0123(9) 0.0312(10) -0.0130(9)
C3 0.0680(13) 0.0582(12) 0.0689(13) -0.0084(10) 0.0297(11) -0.0223(10)
C4 0.0660(13) 0.0691(14) 0.0705(14) -0.0006(11) 0.0390(11) -0.0188(11)
C5 0.0598(11) 0.0578(11) 0.0515(11) 0.0003(9) 0.0316(9) -0.0029(9)
C6 0.0482(9) 0.0423(9) 0.0368(8) 0.0027(7) 0.0190(7) -0.0001(7)
C7 0.0496(9) 0.0408(9) 0.0377(8) 0.0015(7) 0.0237(7) 0.0012(7)
N1 0.0532(8) 0.0416(8) 0.0390(7) 0.0038(6) 0.0227(6) 0.0019(6)
C8 0.0659(12) 0.0566(11) 0.0417(10) 0.0098(8) 0.0224(9) 0.0085(9)
C9 0.0476(9) 0.0398(9) 0.0528(10) 0.0002(7) 0.0271(8) -0.0001(7)
C10 0.0651(12) 0.0466(10) 0.0756(14) 0.0074(10) 0.0382(11) -0.0009(9)
C11 0.0637(13) 0.0450(11) 0.105(2) -0.0078(12) 0.0387(13) -0.0089(9)
C12 0.0538(12) 0.0607(13) 0.0865(17) -0.0238(12) 0.0227(11) -0.0119(10)
C13 0.0553(11) 0.0637(12) 0.0555(12) -0.0136(10) 0.0187(9) -0.0020(9)
C14 0.0468(9) 0.0465(9) 0.0469(10) -0.0045(7) 0.0229(8) 0.0001(7)
N2 0.0573(9) 0.0446(8) 0.0389(8) 0.0002(6) 0.0233(7) -0.0005(7)

loop_
_atom_type_symbol
_atom_type_description
_atom_type_scat_dispersion_real
_atom_type_scat_dispersion_imag
_atom_type_scat_source
C C 0.0181 0.0091 'International Tables Vol C Tables 4.2.6.8 and 6.1.1.4'
H H 0.0000 0.0000 'International Tables Vol C Tables 4.2.6.8 and 6.1.1.4'
N N 0.0311 0.0180 'International Tables Vol C Tables 4.2.6.8 and 6.1.1.4'
O O 0.0492 0.0322 'International Tables Vol C Tables 4.2.6.8 and 6.1.1.4'

loop_
_geom_angle_atom_site_label_1
_geom_angle_atom_site_label_2
_geom_angle_atom_site_label_3
_geom_angle
C1 O1 H1 109.5
O1 C1 C2 122.35(17)
O1 C1 C6 118.27(16)
C2 C1 C6 119.35(17)
C3 C2 C1 120.21(19)
C3 C2 H2 119.9
C1 C2 H2 119.9
C4 C3 C2 120.77(19)
C4 C3 H3 119.6
C2 C3 H3 119.6
C3 C4 C5 119.44(19)
C3 C4 H4 120.3
C5 C4 H4 120.3
C4 C5 C6 121.09(19)
C4 C5 H5 119.5
C6 C5 H5 119.5
C5 C6 C1 119.12(17)
C5 C6 C7 118.77(16)
C1 C6 C7 122.11(16)
N2 C7 N1 112.33(15)
N2 C7 C6 124.01(15)
N1 C7 C6 123.48(15)
C7 N1 C9 107.00(14)
C7 N1 C8 127.55(16)
C9 N1 C8 125.06(15)
N1 C8 H6 109.5
N1 C8 H7 109.5
H6 C8 H7 109.5
N1 C8 H8 109.5
H6 C8 H8 109.5
H7 C8 H8 109.5
N1 C9 C10 131.96(18)
N1 C9 C14 105.59(15)
C10 C9 C14 122.43(19)
C11 C10 C9 116.2(2)
C11 C10 H9 121.9
C9 C10 H9 121.9
C10 C11 C12 121.9(2)
C10 C11 H10 119.0
C12 C11 H10 119.0
C13 C12 C11 121.7(2)
C13 C12 H11 119.1
C11 C12 H11 119.1
C12 C13 C14 117.6(2)
C12 C13 H12 121.2
C14 C13 H12 121.2
N2 C14 C9 109.69(16)
N2 C14 C13 130.15(18)
C9 C14 C13 120.15(19)
C7 N2 C14 105.40(15)

loop_
_geom_bond_atom_site_label_1
_geom_bond_atom_site_label_2
_geom_bond_distance
O1 C1 1.348(2)
O1 H1 0.8200
C1 C2 1.391(3)
C1 C6 1.398(2)
C2 C3 1.381(3)
C2 H2 0.9300
C3 C4 1.375(3)
C3 H3 0.9300
C4 C5 1.376(3)
C4 H4 0.9300
C5 C6 1.392(3)
C5 H5 0.9300
C6 C7 1.470(2)
C7 N2 1.323(2)
C7 N1 1.364(2)
N1 C9 1.383(2)
N1 C8 1.451(2)
C8 H6 0.9600
C8 H7 0.9600
C8 H8 0.9600
C9 C10 1.391(3)
C9 C14 1.393(3)
C10 C11 1.384(3)
C10 H9 0.9300
C11 C12 1.384(4)
C11 H10 0.9300
C12 C13 1.375(3)
C12 H11 0.9300
C13 C14 1.393(3)
C13 H12 0.9300
C14 N2 1.387(2)

loop_
_geom_torsion_atom_site_label_1
_geom_torsion_atom_site_label_2
_geom_torsion_atom_site_label_3
_geom_torsion_atom_site_label_4
_geom_torsion
O1 C1 C2 C3 -177.9(2)
C6 C1 C2 C3 0.0(3)
C1 C2 C3 C4 1.2(4)
C2 C3 C4 C5 -0.9(4)
C3 C4 C5 C6 -0.6(4)
C4 C5 C6 C1 1.7(3)
C4 C5 C6 C7 -178.17(19)
O1 C1 C6 C5 176.59(17)
C2 C1 C6 C5 -1.4(3)
O1 C1 C6 C7 -3.5(3)
C2 C1 C6 C7 178.48(17)
C5 C6 C7 N2 -53.2(3)
C1 C6 C7 N2 126.9(2)
C5 C6 C7 N1 121.4(2)
C1 C6 C7 N1 -58.5(2)
N2 C7 N1 C9 0.5(2)
C6 C7 N1 C9 -174.73(15)
N2 C7 N1 C8 173.55(16)
C6 C7 N1 C8 -1.7(3)
C7 N1 C9 C10 178.1(2)
C8 N1 C9 C10 4.8(3)
C7 N1 C9 C14 -0.23(19)
C8 N1 C9 C14 -173.52(16)
N1 C9 C10 C11 -177.67(19)
C14 C9 C10 C11 0.4(3)
C9 C10 C11 C12 -0.7(3)
C10 C11 C12 C13 0.5(4)
C11 C12 C13 C14 0.2(3)
N1 C9 C14 N2 -0.1(2)
C10 C9 C14 N2 -178.60(17)
N1 C9 C14 C13 178.69(16)
C10 C9 C14 C13 0.2(3)
C12 C13 C14 N2 178.0(2)
C12 C13 C14 C9 -0.4(3)
N1 C7 N2 C14 -0.5(2)
C6 C7 N2 C14 174.67(16)
C9 C14 N2 C7 0.3(2)
C13 C14 N2 C7 -178.24(19)
